data_7025557
loop_
_publ_author_name
'Wang, Ya-Wen'
'Zhang, Yan-Ling'
'Dou, Wei'
'Zhang, Ai-Jiang'
'Qin, Wen-Wu'
'Liu, Wei-Sheng'

_publ_section_title
;
 Synthesis, radii dependent self-assembly crystal structures and
 luminescent properties of rare earth (III) complexes with a tripodal
 salicylic derivative.
;
_journal_issue 38
_journal_name_full 'Dalton transactions (Cambridge, England : 2003)'
_journal_page_first 9013
_journal_page_last 9021
_journal_paper_doi 10.1039/c001780a
_journal_volume 39
_journal_year 2010
_chemical_formula_sum 'C38 H44 Gd N3 O15 S'
_chemical_formula_weight 972.07
_chemical_name_systematic
;
?
;
_space_group_IT_number 14
_symmetry_cell_setting monoclinic
_symmetry_space_group_name_Hall '-P 2ybc'
_symmetry_space_group_name_H-M 'P 1 21/c 1'
_atom_sites_solution_hydrogens geom
_atom_sites_solution_primary direct
_atom_sites_solution_secondary difmap
_audit_creation_method SHELXL-97
_cell_angle_alpha 90.00
_cell_angle_beta 98.599(8)
_cell_angle_gamma 90.00
_cell_formula_units_Z 4
_cell_length_a 15.592(8)
_cell_length_b 13.836(7)
_cell_length_c 19.690(11)
_cell_measurement_reflns_used 3834
_cell_measurement_temperature 298(2)
_cell_measurement_theta_max 25.591
_cell_measurement_theta_min 2.143
_cell_volume 4200(4)
_computing_cell_refinement 'Bruker SMART'
_computing_data_collection 'Bruker SMART'
_computing_data_reduction 'Bruker SAINT'
_computing_molecular_graphics 'Bruker SHELXTL'
_computing_publication_material 'Bruker SHELXTL'
_computing_structure_refinement 'SHELXL-97 (Sheldrick, 1997)'
_computing_structure_solution 'SHELXS-97 (Sheldrick, 1990)'
_diffrn_ambient_temperature 298(2)
_diffrn_measured_fraction_theta_full 0.992
_diffrn_measured_fraction_theta_max 0.992
_diffrn_measurement_device_type 'CCD area detector'
_diffrn_measurement_method 'phi and omega scans'
_diffrn_radiation_monochromator graphite
_diffrn_radiation_source 'fine-focus sealed tube'
_diffrn_radiation_type MoK\a
_diffrn_radiation_wavelength 0.71073
_diffrn_reflns_av_R_equivalents 0.0610
_diffrn_reflns_av_sigmaI/netI 0.0780
_diffrn_reflns_limit_h_max 18
_diffrn_reflns_limit_h_min -18
_diffrn_reflns_limit_k_max 16
_diffrn_reflns_limit_k_min -10
_diffrn_reflns_limit_l_max 23
_diffrn_reflns_limit_l_min -23
_diffrn_reflns_number 21430
_diffrn_reflns_theta_full 25.00
_diffrn_reflns_theta_max 25.00
_diffrn_reflns_theta_min 1.81
_exptl_absorpt_coefficient_mu 1.699
_exptl_absorpt_correction_T_max 0.6569
_exptl_absorpt_correction_T_min 0.5798
_exptl_absorpt_correction_type multi-scan
_exptl_absorpt_process_details sadabs
_exptl_crystal_colour COLORLESS
_exptl_crystal_density_diffrn 1.537
_exptl_crystal_density_method 'not measured'
_exptl_crystal_description BLOCK
_exptl_crystal_F_000 1972
_exptl_crystal_size_max 0.36
_exptl_crystal_size_mid 0.35
_exptl_crystal_size_min 0.27
_refine_diff_density_max 1.755
_refine_diff_density_min -0.765
_refine_diff_density_rms 0.118
_refine_ls_extinction_method none
_refine_ls_goodness_of_fit_ref 1.030
_refine_ls_hydrogen_treatment constr
_refine_ls_matrix_type full
_refine_ls_number_parameters 520
_refine_ls_number_reflns 7348
_refine_ls_number_restraints 132
_refine_ls_restrained_S_all 1.047
_refine_ls_R_factor_all 0.0983
_refine_ls_R_factor_gt 0.0470
_refine_ls_shift/su_max 0.002
_refine_ls_shift/su_mean 0.000
_refine_ls_structure_factor_coef Fsqd
_refine_ls_weighting_details 'calc w=1/[\s^2^(Fo^2^)+(0.0243P)^2^+14.4573P] where P=(Fo^2^+2Fc^2^)/3'
_refine_ls_weighting_scheme calc
_refine_ls_wR_factor_gt 0.0862
_refine_ls_wR_factor_ref 0.1085
_reflns_number_gt 4522
_reflns_number_total 7348
_reflns_threshold_expression >2sigma(I)
_cod_data_source_file c001780a.txt
_cod_data_source_block 3
_cod_depositor_comments
;
The following automatic conversions were performed:

'_symmetry_cell_setting' value 'Monoclinic' changed to 'monoclinic'
according to /home/saulius/struct/CIF-dictionaries/cif_core.dic
dictionary named 'cif_core.dic' version 2.4.2 from 2011-04-26.

Automatic conversion script
Id: cif_fix_values 1891 2012-01-12 08:04:46Z andrius 
;
_cod_original_sg_symbol_H-M P2(1)/c
_cod_database_code 7025557

loop_
_symmetry_equiv_pos_as_xyz
'x, y, z'
'-x, y+1/2, -z+1/2'
'-x, -y, -z'
'x, -y-1/2, z-1/2'

loop_
_atom_site_label
_atom_site_type_symbol
_atom_site_fract_x
_atom_site_fract_y
_atom_site_fract_z
_atom_site_U_iso_or_equiv
_atom_site_adp_type
_atom_site_occupancy
_atom_site_symmetry_multiplicity
_atom_site_calc_flag
_atom_site_refinement_flags
_atom_site_disorder_assembly
_atom_site_disorder_group
Gd1 Gd 0.63385(2) 0.90098(3) 0.592537(17) 0.03543(12) Uani 1 1 d . . .
C1 C 0.6955(4) 0.9250(5) 0.4658(3) 0.0384(17) Uani 1 1 d . . .
C2 C 0.7164(4) 0.9243(5) 0.3935(3) 0.0396(18) Uani 1 1 d . . .
C3 C 0.7052(5) 1.0084(6) 0.3564(4) 0.058(2) Uani 1 1 d . . .
H3 H 0.6846 1.0630 0.3763 0.070 Uiso 1 1 calc R . .
C4 C 0.7239(6) 1.0136(6) 0.2896(4) 0.077(3) Uani 1 1 d . . .
H4 H 0.7163 1.0711 0.2650 0.092 Uiso 1 1 calc R . .
C5 C 0.7537(6) 0.9327(7) 0.2610(4) 0.067(3) Uani 1 1 d . . .
H5 H 0.7661 0.9356 0.2163 0.081 Uiso 1 1 calc R . .
C6 C 0.7656(5) 0.8477(6) 0.2961(4) 0.059(2) Uani 1 1 d . . .
H6 H 0.7869 0.7936 0.2761 0.071 Uiso 1 1 calc R . .
C7 C 0.7453(5) 0.8436(6) 0.3630(4) 0.048(2) Uani 1 1 d . . .
C8 C 0.7724(5) 0.6722(5) 0.3702(4) 0.053(2) Uani 1 1 d . . .
H8A H 0.8346 0.6700 0.3701 0.064 Uiso 1 1 calc R . .
H8B H 0.7434 0.6663 0.3233 0.064 Uiso 1 1 calc R . .
C9 C 0.5366(5) 0.7555(6) 0.5128(4) 0.048(2) Uani 1 1 d . . .
C10 C 0.4817(3) 0.6809(4) 0.4708(3) 0.0461(19) Uani 1 1 d G . .
C11 C 0.3938(3) 0.6782(4) 0.4761(3) 0.067(2) Uani 1 1 d G . .
H11 H 0.3699 0.7251 0.5014 0.080 Uiso 1 1 calc R . .
C12 C 0.3417(3) 0.6052(5) 0.4437(3) 0.082(3) Uani 1 1 d G . .
H12 H 0.2829 0.6034 0.4473 0.098 Uiso 1 1 calc R . .
C13 C 0.3774(4) 0.5350(4) 0.4059(3) 0.095(3) Uani 1 1 d G . .
H13 H 0.3426 0.4862 0.3842 0.114 Uiso 1 1 calc R . .
C14 C 0.4653(4) 0.5378(4) 0.4005(3) 0.098(4) Uani 1 1 d G . .
H14 H 0.4892 0.4908 0.3752 0.118 Uiso 1 1 calc R . .
C15 C 0.5174(3) 0.6107(5) 0.4330(3) 0.073(3) Uani 1 1 d G . .
C26 C 0.9248(3) 0.6886(4) 0.5192(3) 0.0460(19) Uani 1 1 d G . .
C27 C 0.9942(3) 0.6527(3) 0.4901(2) 0.052(2) Uani 1 1 d G . .
H27 H 0.9958 0.5877 0.4783 0.063 Uiso 1 1 calc R . .
C28 C 1.0613(3) 0.7138(4) 0.4786(2) 0.064(2) Uani 1 1 d G . .
H28 H 1.1077 0.6898 0.4591 0.077 Uiso 1 1 calc R . .
C29 C 1.0590(3) 0.8110(4) 0.4962(3) 0.060(2) Uani 1 1 d G . .
C30 C 0.9896(4) 0.8470(3) 0.5253(3) 0.071(3) Uani 1 1 d G . .
H30 H 0.9880 0.9120 0.5371 0.085 Uiso 1 1 calc R . .
C31 C 0.9225(3) 0.7858(4) 0.5368(3) 0.063(2) Uani 1 1 d G . .
H31 H 0.8761 0.8099 0.5563 0.076 Uiso 1 1 calc R . .
C16 C 0.6473(5) 0.5643(7) 0.3962(5) 0.079(3) Uani 1 1 d . . .
H16A H 0.6312 0.5606 0.3467 0.094 Uiso 1 1 calc R . .
H16B H 0.6363 0.5020 0.4157 0.094 Uiso 1 1 calc R . .
C17 C 0.7216(5) 0.4641(5) 0.1847(4) 0.0412(18) Uani 1 1 d . . .
C18 C 0.7689(5) 0.3885(6) 0.2295(4) 0.0458(18) Uani 1 1 d . . .
C19 C 0.7916(6) 0.3061(6) 0.1989(4) 0.070(3) Uani 1 1 d U . .
H19 H 0.7765 0.2990 0.1517 0.084 Uiso 1 1 calc R . .
C20 C 0.8366(7) 0.2324(8) 0.2364(5) 0.100(3) Uani 1 1 d U . .
H20 H 0.8498 0.1758 0.2147 0.120 Uiso 1 1 calc R . .
C21 C 0.8613(7) 0.2436(7) 0.3054(5) 0.095(3) Uani 1 1 d U . .
H21 H 0.8936 0.1955 0.3305 0.114 Uiso 1 1 calc R . .
C22 C 0.8388(6) 0.3252(6) 0.3377(4) 0.074(3) Uani 1 1 d U . .
H22 H 0.8542 0.3313 0.3850 0.089 Uiso 1 1 calc R . .
C23 C 0.7934(5) 0.3985(6) 0.3008(3) 0.0495(19) Uani 1 1 d . . .
C24 C 0.7927(6) 0.4980(6) 0.3999(3) 0.058(2) Uani 1 1 d . . .
H24A H 0.8549 0.5069 0.4110 0.070 Uiso 1 1 calc R . .
H24B H 0.7755 0.4445 0.4267 0.070 Uiso 1 1 calc R . .
C25 C 0.7444(4) 0.5908(6) 0.4144(3) 0.0441(18) Uani 1 1 d . . .
C32 C 1.1367(6) 0.8744(7) 0.4902(5) 0.089(3) Uani 1 1 d . . .
H32A H 1.1307 0.9353 0.5125 0.134 Uiso 1 1 d R . .
H32B H 1.1402 0.8853 0.4426 0.134 Uiso 1 1 d R . .
H32C H 1.1886 0.8427 0.5116 0.134 Uiso 1 1 d R . .
C33 C 0.5461(8) 0.7694(9) 0.7034(6) 0.100(3) Uani 1 1 d U A .
H33 H 0.6036 0.7440 0.7151 0.120 Uiso 1 1 d R . .
C36 C 0.9158(8) -0.0665(10) 0.7047(7) 0.103(3) Uani 1 1 d U . .
H36 H 0.8923 -0.0562 0.6590 0.124 Uiso 1 1 calc R . .
C37 C 1.0126(8) -0.0132(10) 0.8030(6) 0.130(4) Uani 1 1 d U . .
H37A H 0.9851 0.0340 0.8282 0.195 Uiso 1 1 calc R . .
H37B H 1.0739 -0.0016 0.8093 0.195 Uiso 1 1 calc R . .
H37C H 1.0017 -0.0767 0.8194 0.195 Uiso 1 1 calc R . .
C38 C 1.0085(9) 0.0714(11) 0.6930(7) 0.158(4) Uani 1 1 d U . .
H38A H 0.9713 0.0770 0.6497 0.236 Uiso 1 1 calc R . .
H38B H 1.0667 0.0582 0.6852 0.236 Uiso 1 1 calc R . .
H38C H 1.0075 0.1307 0.7181 0.236 Uiso 1 1 calc R . .
C34A C 0.4954(16) 0.680(2) 0.8020(9) 0.097(9) Uani 0.469(19) 1 d PDU A 1
H34A H 0.5527 0.6872 0.8259 0.146 Uiso 0.469(19) 1 d PR A 1
H34B H 0.4817 0.6122 0.7949 0.146 Uiso 0.469(19) 1 d PR A 1
H34C H 0.4547 0.7082 0.8279 0.146 Uiso 0.469(19) 1 d PR A 1
C35A C 0.4072(12) 0.7209(18) 0.6909(10) 0.103(10) Uani 0.469(19) 1 d PDU A 1
H35A H 0.4102 0.7529 0.6485 0.154 Uiso 0.469(19) 1 d PR A 1
H35B H 0.3912 0.6539 0.6815 0.154 Uiso 0.469(19) 1 d PR A 1
H35C H 0.3632 0.7509 0.7135 0.154 Uiso 0.469(19) 1 d PR A 1
C34B C 0.5072(15) 0.6291(14) 0.7689(14) 0.124(10) Uani 0.531(19) 1 d PDU A 2
H34D H 0.5574 0.5995 0.7547 0.186 Uiso 0.531(19) 1 d PR A 2
H34E H 0.4574 0.5875 0.7547 0.186 Uiso 0.531(19) 1 d PR A 2
H34F H 0.5144 0.6365 0.8177 0.186 Uiso 0.531(19) 1 d PR A 2
C35B C 0.4207(15) 0.7781(15) 0.7515(15) 0.142(12) Uani 0.531(19) 1 d PDU A 2
H35D H 0.4160 0.8377 0.7269 0.213 Uiso 0.531(19) 1 d PR A 2
H35E H 0.3690 0.7407 0.7369 0.213 Uiso 0.531(19) 1 d PR A 2
H35F H 0.4260 0.7897 0.7999 0.213 Uiso 0.531(19) 1 d PR A 2
N1 N 0.7581(3) 0.6143(4) 0.4877(3) 0.0440(15) Uani 1 1 d . . .
H1 H 0.7131 0.6342 0.5041 0.053 Uiso 1 1 calc R . .
N2 N 0.4912(5) 0.7250(6) 0.7356(4) 0.080(2) Uani 1 1 d DU . .
N3 N 0.9785(6) -0.0063(8) 0.7320(5) 0.102(3) Uani 1 1 d U . .
O1 O 0.7362(3) 0.8736(4) 0.5113(2) 0.0533(15) Uani 1 1 d . . .
O2 O 0.6350(3) 0.9795(4) 0.4788(2) 0.0492(13) Uani 1 1 d . . .
O3 O 0.7490(4) 0.7597(4) 0.3994(2) 0.0681(17) Uani 1 1 d . . .
O4 O 0.6091(3) 0.7332(4) 0.5445(3) 0.0578(15) Uani 1 1 d . . .
O5 O 0.5061(3) 0.8383(4) 0.5155(3) 0.0582(15) Uani 1 1 d . . .
O6 O 0.6013(4) 0.6323(5) 0.4216(3) 0.095(2) Uani 1 1 d . . .
O7 O 0.6710(3) 0.5226(4) 0.2067(2) 0.0476(13) Uani 1 1 d . . .
O8 O 0.7337(3) 0.4674(4) 0.1227(2) 0.0569(15) Uani 1 1 d . . .
O9 O 0.7683(4) 0.4808(4) 0.3284(2) 0.0642(16) Uani 1 1 d . . .
O10 O 0.8224(3) 0.6412(4) 0.6052(2) 0.0499(13) Uani 1 1 d . . .
O11 O 0.8807(3) 0.5134(3) 0.5388(2) 0.0503(13) Uani 1 1 d . . .
O12 O 0.5415(4) 0.8294(4) 0.6642(3) 0.0710(17) Uani 1 1 d . . .
O13 O 0.5295(3) 1.0283(3) 0.5867(2) 0.0499(13) Uani 1 1 d . . .
H2W H 0.5457 1.0730 0.5613 0.060 Uiso 1 1 d R A .
H1W H 0.4757 1.0151 0.5800 0.060 Uiso 1 1 d R . .
O14 O 0.7434(3) 0.8018(4) 0.6568(2) 0.0502(13) Uani 1 1 d . . .
H3W H 0.7921 0.8221 0.6765 0.060 Uiso 1 1 d R A .
H4W H 0.7465 0.7520 0.6321 0.060 Uiso 1 1 d R . .
O15 O 0.8874(4) -0.1317(6) 0.7331(4) 0.104(3) Uani 1 1 d . . .
S1 S 0.84589(11) 0.60809(14) 0.54166(8) 0.0406(4) Uani 1 1 d . . .

loop_
_atom_site_aniso_label
_atom_site_aniso_U_11
_atom_site_aniso_U_22
_atom_site_aniso_U_33
_atom_site_aniso_U_23
_atom_site_aniso_U_13
_atom_site_aniso_U_12
Gd1 0.03764(19) 0.0395(2) 0.02844(18) 0.00070(19) 0.00261(13) 0.00122(19)
C1 0.035(4) 0.040(5) 0.036(4) -0.004(3) -0.004(3) -0.003(3)
C2 0.045(4) 0.044(5) 0.031(4) 0.000(3) 0.006(3) 0.001(3)
C3 0.087(6) 0.046(5) 0.043(5) 0.008(4) 0.017(4) 0.008(5)
C4 0.132(9) 0.044(6) 0.061(6) 0.022(5) 0.033(6) 0.016(6)
C5 0.094(7) 0.073(7) 0.040(5) 0.009(5) 0.026(5) 0.015(5)
C6 0.085(6) 0.059(6) 0.036(5) 0.000(4) 0.021(4) 0.013(5)
C7 0.068(5) 0.046(5) 0.032(4) 0.004(4) 0.013(4) 0.004(4)
C8 0.074(6) 0.048(5) 0.039(4) -0.001(4) 0.015(4) 0.017(4)
C9 0.044(5) 0.062(6) 0.037(4) 0.007(4) 0.001(4) -0.003(4)
C10 0.039(4) 0.051(5) 0.045(4) 0.004(4) -0.006(3) -0.011(4)
C11 0.049(5) 0.075(7) 0.073(6) -0.003(5) 0.000(4) -0.016(5)
C12 0.050(5) 0.101(8) 0.091(7) -0.016(7) -0.002(5) -0.024(6)
C13 0.086(8) 0.073(8) 0.116(9) -0.017(7) -0.014(7) -0.041(6)
C14 0.067(7) 0.090(8) 0.124(9) -0.055(7) -0.031(6) -0.012(6)
C15 0.048(5) 0.092(8) 0.074(6) -0.031(6) -0.007(4) -0.012(5)
C26 0.043(4) 0.054(5) 0.038(4) -0.001(4) -0.001(3) 0.008(4)
C27 0.056(5) 0.051(5) 0.051(5) -0.001(4) 0.011(4) 0.008(4)
C28 0.053(5) 0.082(7) 0.060(5) 0.002(5) 0.014(4) 0.015(5)
C29 0.059(6) 0.071(7) 0.049(5) 0.009(5) 0.002(4) 0.000(5)
C30 0.066(6) 0.056(6) 0.095(7) -0.006(5) 0.024(5) -0.002(5)
C31 0.054(5) 0.050(6) 0.088(6) -0.004(5) 0.021(5) 0.007(4)
C16 0.061(6) 0.105(9) 0.064(6) -0.011(6) -0.010(5) 0.008(6)
C17 0.043(4) 0.042(5) 0.038(4) 0.002(4) 0.004(4) -0.004(4)
C18 0.056(5) 0.042(5) 0.039(4) 0.001(4) 0.008(3) 0.003(4)
C19 0.103(6) 0.055(5) 0.052(5) 0.004(4) 0.009(4) 0.011(5)
C20 0.151(8) 0.075(6) 0.071(6) -0.003(5) 0.010(6) 0.030(6)
C21 0.137(7) 0.064(6) 0.078(6) 0.008(5) -0.002(6) 0.036(6)
C22 0.111(6) 0.051(5) 0.053(5) 0.003(4) -0.007(5) 0.019(5)
C23 0.077(5) 0.032(4) 0.036(4) -0.006(4) -0.003(4) 0.007(4)
C24 0.089(6) 0.045(5) 0.034(4) -0.001(4) -0.011(4) 0.004(5)
C25 0.051(4) 0.049(5) 0.029(4) -0.005(4) -0.002(3) 0.008(4)
C32 0.080(7) 0.097(9) 0.095(8) 0.000(6) 0.029(6) -0.023(6)
C33 0.099(3) 0.101(3) 0.100(3) 0.0015(10) 0.0146(11) -0.0011(10)
C36 0.076(6) 0.122(6) 0.106(6) -0.013(5) -0.001(5) -0.002(5)
C37 0.112(6) 0.149(7) 0.119(6) -0.027(6) -0.014(6) 0.008(6)
C38 0.129(7) 0.168(8) 0.169(7) 0.012(7) 0.002(6) -0.015(6)
C34A 0.106(12) 0.101(12) 0.084(11) 0.018(9) 0.009(8) -0.015(9)
C35A 0.096(12) 0.106(13) 0.108(13) 0.021(9) 0.023(9) -0.019(9)
C34B 0.128(12) 0.124(13) 0.125(13) 0.020(9) 0.035(9) -0.002(9)
C35B 0.140(14) 0.140(14) 0.150(14) -0.005(9) 0.035(9) 0.000(9)
N1 0.038(3) 0.053(4) 0.040(3) -0.002(3) 0.002(3) 0.008(3)
N2 0.076(4) 0.089(5) 0.078(4) 0.034(4) 0.018(4) -0.022(4)
N3 0.080(5) 0.121(6) 0.103(5) 0.001(5) 0.005(4) -0.002(4)
O1 0.054(3) 0.074(4) 0.032(3) 0.005(3) 0.009(2) 0.029(3)
O2 0.053(3) 0.061(4) 0.034(3) 0.003(3) 0.007(2) 0.020(3)
O3 0.119(5) 0.052(4) 0.039(3) 0.003(3) 0.032(3) 0.022(3)
O4 0.055(3) 0.047(3) 0.064(3) -0.012(3) -0.016(3) 0.004(3)
O5 0.053(3) 0.050(4) 0.066(4) 0.004(3) -0.010(3) 0.007(3)
O6 0.060(4) 0.114(6) 0.105(5) -0.063(5) -0.008(4) 0.008(4)
O7 0.053(3) 0.061(4) 0.028(3) 0.004(2) 0.003(2) 0.010(3)
O8 0.077(4) 0.063(4) 0.033(3) 0.010(3) 0.016(3) 0.025(3)
O9 0.111(5) 0.045(4) 0.029(3) -0.004(3) -0.015(3) 0.019(3)
O10 0.058(3) 0.058(3) 0.032(3) -0.004(2) -0.001(2) 0.012(3)
O11 0.063(3) 0.041(3) 0.046(3) 0.002(2) 0.003(2) 0.017(3)
O12 0.076(4) 0.078(5) 0.062(4) 0.019(3) 0.022(3) -0.020(3)
O13 0.050(3) 0.054(3) 0.043(3) 0.000(3) 0.000(2) 0.016(3)
O14 0.057(3) 0.051(3) 0.037(3) -0.001(2) -0.009(2) 0.011(3)
O15 0.071(5) 0.126(7) 0.105(6) -0.009(5) -0.020(4) -0.009(4)
S1 0.0451(10) 0.0439(12) 0.0317(9) 0.0011(9) 0.0017(8) 0.0109(9)

loop_
_atom_type_symbol
_atom_type_description
_atom_type_scat_dispersion_real
_atom_type_scat_dispersion_imag
_atom_type_scat_source
C C 0.0033 0.0016 'International Tables Vol C Tables 4.2.6.8 and 6.1.1.4'
H H 0.0000 0.0000 'International Tables Vol C Tables 4.2.6.8 and 6.1.1.4'
O O 0.0106 0.0060 'International Tables Vol C Tables 4.2.6.8 and 6.1.1.4'
Gd Gd -0.1653 3.9035 'International Tables Vol C Tables 4.2.6.8 and 6.1.1.4'
S S 0.1246 0.1234 'International Tables Vol C Tables 4.2.6.8 and 6.1.1.4'
N N 0.0061 0.0033 'International Tables Vol C Tables 4.2.6.8 and 6.1.1.4'

loop_
_geom_angle_atom_site_label_1
_geom_angle_atom_site_label_2
_geom_angle_atom_site_label_3
_geom_angle
_geom_angle_site_symmetry_1
_geom_angle_site_symmetry_3
O12 Gd1 O13 82.4(2) . .
O12 Gd1 O14 83.99(19) . .
O13 Gd1 O14 150.84(15) . .
O12 Gd1 O8 126.45(18) . 4_576
O13 Gd1 O8 82.21(18) . 4_576
O14 Gd1 O8 85.40(18) . 4_576
O12 Gd1 O1 146.5(2) . .
O13 Gd1 O1 125.98(16) . .
O14 Gd1 O1 76.94(16) . .
O8 Gd1 O1 79.56(17) 4_576 .
O12 Gd1 O5 73.41(19) . .
O13 Gd1 O5 75.47(18) . .
O14 Gd1 O5 124.56(18) . .
O8 Gd1 O5 147.87(18) 4_576 .
O1 Gd1 O5 95.06(18) . .
O12 Gd1 O7 73.70(18) . 4_576
O13 Gd1 O7 78.09(16) . 4_576
O14 Gd1 O7 73.38(16) . 4_576
O8 Gd1 O7 52.99(16) 4_576 4_576
O1 Gd1 O7 124.90(17) . 4_576
O5 Gd1 O7 139.93(17) . 4_576
O12 Gd1 O2 143.27(18) . .
O13 Gd1 O2 74.43(16) . .
O14 Gd1 O2 128.54(16) . .
O8 Gd1 O2 78.53(16) 4_576 .
O1 Gd1 O2 52.28(15) . .
O5 Gd1 O2 73.43(17) . .
O7 Gd1 O2 126.74(17) 4_576 .
O12 Gd1 O4 76.5(2) . .
O13 Gd1 O4 126.72(17) . .
O14 Gd1 O4 74.15(16) . .
O8 Gd1 O4 147.88(18) 4_576 .
O1 Gd1 O4 71.95(18) . .
O5 Gd1 O4 51.79(17) . .
O7 Gd1 O4 137.59(17) 4_576 .
O2 Gd1 O4 94.94(17) . .
O12 Gd1 C17 100.0(2) . 4_576
O13 Gd1 C17 78.65(18) . 4_576
O14 Gd1 C17 78.50(19) . 4_576
O8 Gd1 C17 26.57(18) 4_576 4_576
O1 Gd1 C17 102.8(2) . 4_576
O5 Gd1 C17 153.9(2) . 4_576
O7 Gd1 C17 26.42(17) 4_576 4_576
O2 Gd1 C17 102.8(2) . 4_576
O4 Gd1 C17 152.63(18) . 4_576
O12 Gd1 C1 152.81(19) . .
O13 Gd1 C1 100.96(19) . .
O14 Gd1 C1 102.92(19) . .
O8 Gd1 C1 80.61(17) 4_576 .
O1 Gd1 C1 26.00(16) . .
O5 Gd1 C1 81.27(18) . .
O7 Gd1 C1 133.49(18) 4_576 .
O2 Gd1 C1 26.56(16) . .
O4 Gd1 C1 80.20(19) . .
C17 Gd1 C1 107.2(2) 4_576 .
O12 Gd1 C9 73.3(2) . .
O13 Gd1 C9 101.1(2) . .
O14 Gd1 C9 99.5(2) . .
O8 Gd1 C9 160.20(18) 4_576 .
O1 Gd1 C9 82.9(2) . .
O5 Gd1 C9 25.84(18) . .
O7 Gd1 C9 146.79(19) 4_576 .
O2 Gd1 C9 83.53(19) . .
O4 Gd1 C9 25.95(19) . .
C17 Gd1 C9 173.2(2) 4_576 .
C1 Gd1 C9 79.6(2) . .
O1 C1 O2 120.8(6) . .
O1 C1 C2 121.2(6) . .
O2 C1 C2 118.0(6) . .
O1 C1 Gd1 60.0(4) . .
O2 C1 Gd1 61.8(4) . .
C2 C1 Gd1 169.7(5) . .
C3 C2 C7 118.6(7) . .
C3 C2 C1 118.0(6) . .
C7 C2 C1 123.3(6) . .
C2 C3 C4 121.3(8) . .
C2 C3 H3 119.3 . .
C4 C3 H3 119.3 . .
C5 C4 C3 118.7(8) . .
C5 C4 H4 120.6 . .
C3 C4 H4 120.6 . .
C4 C5 C6 121.8(8) . .
C4 C5 H5 119.1 . .
C6 C5 H5 119.1 . .
C5 C6 C7 118.7(8) . .
C5 C6 H6 120.7 . .
C7 C6 H6 120.7 . .
O3 C7 C2 117.0(6) . .
O3 C7 C6 122.1(7) . .
C2 C7 C6 120.8(7) . .
O3 C8 C25 106.8(6) . .
O3 C8 H8A 110.4 . .
C25 C8 H8A 110.4 . .
O3 C8 H8B 110.4 . .
C25 C8 H8B 110.4 . .
H8A C8 H8B 108.6 . .
O5 C9 O4 122.0(7) . .
O5 C9 C10 117.7(7) . .
O4 C9 C10 120.3(7) . .
O5 C9 Gd1 60.1(4) . .
O4 C9 Gd1 62.0(4) . .
C10 C9 Gd1 177.6(6) . .
C11 C10 C15 120.0 . .
C11 C10 C9 117.5(5) . .
C15 C10 C9 122.2(5) . .
C10 C11 C12 120.0 . .
C10 C11 H11 120.0 . .
C12 C11 H11 120.0 . .
C13 C12 C11 120.0 . .
C13 C12 H12 120.0 . .
C11 C12 H12 120.0 . .
C12 C13 C14 120.0 . .
C12 C13 H13 120.0 . .
C14 C13 H13 120.0 . .
C13 C14 C15 120.0 . .
C13 C14 H14 120.0 . .
C15 C14 H14 120.0 . .
O6 C15 C14 125.5(5) . .
O6 C15 C10 113.4(5) . .
C14 C15 C10 120.0 . .
C27 C26 C31 120.0 . .
C27 C26 S1 119.5(3) . .
C31 C26 S1 120.2(3) . .
C28 C27 C26 120.0 . .
C28 C27 H27 120.0 . .
C26 C27 H27 120.0 . .
C27 C28 C29 120.0 . .
C27 C28 H28 120.0 . .
C29 C28 H28 120.0 . .
C30 C29 C28 120.0 . .
C30 C29 C32 120.4(6) . .
C28 C29 C32 119.3(6) . .
C31 C30 C29 120.0 . .
C31 C30 H30 120.0 . .
C29 C30 H30 120.0 . .
C30 C31 C26 120.0 . .
C30 C31 H31 120.0 . .
C26 C31 H31 120.0 . .
O6 C16 C25 108.1(7) . .
O6 C16 H16A 110.1 . .
C25 C16 H16A 110.1 . .
O6 C16 H16B 110.1 . .
C25 C16 H16B 110.1 . .
H16A C16 H16B 108.4 . .
O7 C17 O8 120.3(7) . .
O7 C17 C18 121.9(6) . .
O8 C17 C18 117.8(7) . .
O7 C17 Gd1 61.6(4) . 4_575
O8 C17 Gd1 58.7(4) . 4_575
C18 C17 Gd1 176.2(5) . 4_575
C19 C18 C23 118.4(7) . .
C19 C18 C17 117.7(7) . .
C23 C18 C17 123.9(7) . .
C18 C19 C20 121.7(8) . .
C18 C19 H19 119.2 . .
C20 C19 H19 119.2 . .
C21 C20 C19 119.5(10) . .
C21 C20 H20 120.3 . .
C19 C20 H20 120.3 . .
C22 C21 C20 120.2(9) . .
C22 C21 H21 119.9 . .
C20 C21 H21 119.9 . .
C21 C22 C23 120.5(8) . .
C21 C22 H22 119.7 . .
C23 C22 H22 119.7 . .
O9 C23 C22 124.5(7) . .
O9 C23 C18 115.8(7) . .
C22 C23 C18 119.7(7) . .
O9 C24 C25 105.0(6) . .
O9 C24 H24A 110.8 . .
C25 C24 H24A 110.8 . .
O9 C24 H24B 110.8 . .
C25 C24 H24B 110.8 . .
H24A C24 H24B 108.8 . .
N1 C25 C24 111.5(5) . .
N1 C25 C8 112.7(6) . .
C24 C25 C8 108.7(6) . .
N1 C25 C16 105.9(6) . .
C24 C25 C16 104.4(7) . .
C8 C25 C16 113.3(6) . .
C29 C32 H32A 109.8 . .
C29 C32 H32B 109.2 . .
H32A C32 H32B 109.5 . .
C29 C32 H32C 109.4 . .
H32A C32 H32C 109.5 . .
H32B C32 H32C 109.5 . .
O12 C33 N2 134.9(12) . .
O12 C33 H33 113.2 . .
N2 C33 H33 111.9 . .
O15 C36 N3 126.1(13) . .
O15 C36 H36 116.9 . .
N3 C36 H36 116.9 . .
N3 C37 H37A 109.5 . .
N3 C37 H37B 109.5 . .
H37A C37 H37B 109.5 . .
N3 C37 H37C 109.5 . .
H37A C37 H37C 109.5 . .
H37B C37 H37C 109.5 . .
N3 C38 H38A 109.5 . .
N3 C38 H38B 109.5 . .
H38A C38 H38B 109.5 . .
N3 C38 H38C 109.5 . .
H38A C38 H38C 109.5 . .
H38B C38 H38C 109.5 . .
N2 C34A H34A 108.5 . .
N2 C34A H34B 108.1 . .
H34A C34A H34B 110.2 . .
N2 C34A H34C 111.4 . .
H34A C34A H34C 109.9 . .
H34B C34A H34C 108.8 . .
N2 C34A H34F 135.4 . .
H34A C34A H34F 65.1 . .
H34B C34A H34F 47.1 . .
H34C C34A H34F 112.0 . .
N2 C35A H35A 110.6 . .
N2 C35A H35B 109.5 . .
H35A C35A H35B 108.7 . .
N2 C35A H35C 109.9 . .
H35A C35A H35C 109.5 . .
H35B C35A H35C 108.6 . .
N2 C35A H35E 92.2 . .
H35A C35A H35E 131.0 . .
H35B C35A H35E 102.9 . .
N2 C34B H34A 83.1 . .
N2 C34B H34B 121.5 . .
H34A C34B H34B 83.8 . .
N2 C34B H34D 110.0 . .
H34A C34B H34D 97.7 . .
H34B C34B H34D 128.2 . .
N2 C34B H34E 109.1 . .
H34A C34B H34E 144.5 . .
H34B C34B H34E 61.3 . .
H34D C34B H34E 108.2 . .
N2 C34B H34F 109.6 . .
H34B C34B H34F 47.6 . .
H34D C34B H34F 111.1 . .
H34E C34B H34F 108.8 . .
N2 C35B H35C 104.3 . .
N2 C35B H35D 110.1 . .
H35C C35B H35D 87.6 . .
N2 C35B H35E 107.5 . .
H35D C35B H35E 108.3 . .
N2 C35B H35F 111.0 . .
H35C C35B H35F 130.6 . .
H35D C35B H35F 110.4 . .
H35E C35B H35F 109.3 . .
C25 N1 S1 128.6(5) . .
C25 N1 H1 115.7 . .
S1 N1 H1 115.7 . .
C33 N2 C35B 117.4(13) . .
C33 N2 C34A 134.9(12) . .
C35B N2 C34A 87.4(15) . .
C33 N2 C35A 108.8(11) . .
C35B N2 C35A 59.5(13) . .
C34A N2 C35A 116.3(12) . .
C33 N2 C34B 124.2(13) . .
C35B N2 C34B 117.1(13) . .
C35A N2 C34B 107.8(15) . .
C36 N3 C37 119.8(11) . .
C36 N3 C38 121.9(11) . .
C37 N3 C38 118.1(11) . .
C1 O1 Gd1 94.0(4) . .
C1 O2 Gd1 91.6(4) . .
C7 O3 C8 120.8(6) . .
C9 O4 Gd1 92.1(5) . .
C9 O5 Gd1 94.1(4) . .
C16 O6 C15 118.9(7) . .
C17 O7 Gd1 92.0(4) . 4_575
C17 O8 Gd1 94.7(4) . 4_575
C23 O9 C24 119.4(6) . .
C33 O12 Gd1 136.9(8) . .
Gd1 O13 H2W 107.6 . .
Gd1 O13 H1W 119.8 . .
H2W O13 H1W 115.8 . .
Gd1 O14 H3W 124.8 . .
Gd1 O14 H4W 105.1 . .
H3W O14 H4W 114.1 . .
O11 S1 O10 118.6(3) . .
O11 S1 N1 108.4(3) . .
O10 S1 N1 104.9(3) . .
O11 S1 C26 106.7(3) . .
O10 S1 C26 107.2(3) . .
N1 S1 C26 111.0(3) . .

loop_
_geom_bond_atom_site_label_1
_geom_bond_atom_site_label_2
_geom_bond_distance
_geom_bond_site_symmetry_2
Gd1 O12 2.378(5) .
Gd1 O13 2.389(4) .
Gd1 O14 2.399(4) .
Gd1 O8 2.411(5) 4_576
Gd1 O1 2.452(5) .
Gd1 O5 2.473(5) .
Gd1 O7 2.474(4) 4_576
Gd1 O2 2.491(5) .
Gd1 O4 2.514(5) .
Gd1 C17 2.812(7) 4_576
Gd1 C1 2.825(7) .
Gd1 C9 2.846(8) .
C1 O1 1.242(8) .
C1 O2 1.264(8) .
C1 C2 1.506(9) .
C2 C3 1.371(9) .
C2 C7 1.375(9) .
C3 C4 1.390(10) .
C3 H3 0.9300 .
C4 C5 1.366(11) .
C4 H4 0.9300 .
C5 C6 1.362(10) .
C5 H5 0.9300 .
C6 C7 1.402(9) .
C6 H6 0.9300 .
C7 O3 1.360(8) .
C8 O3 1.411(8) .
C8 C25 1.527(10) .
C8 H8A 0.9700 .
C8 H8B 0.9700 .
C9 O5 1.244(9) .
C9 O4 1.247(8) .
C9 C10 1.507(9) .
C10 C11 1.3900 .
C10 C15 1.3900 .
C11 C12 1.3900 .
C11 H11 0.9300 .
C12 C13 1.3900 .
C12 H12 0.9300 .
C13 C14 1.3900 .
C13 H13 0.9300 .
C14 C15 1.3900 .
C14 H14 0.9300 .
C15 O6 1.391(8) .
C26 C27 1.3900 .
C26 C31 1.3900 .
C26 S1 1.765(4) .
C27 C28 1.3900 .
C27 H27 0.9300 .
C28 C29 1.3900 .
C28 H28 0.9300 .
C29 C30 1.3900 .
C29 C32 1.516(9) .
C30 C31 1.3900 .
C30 H30 0.9300 .
C31 H31 0.9300 .
C16 O6 1.326(10) .
C16 C25 1.548(10) .
C16 H16A 0.9700 .
C16 H16B 0.9700 .
C17 O7 1.252(8) .
C17 O8 1.262(8) .
C17 C18 1.491(10) .
C17 Gd1 2.812(7) 4_575
C18 C19 1.361(10) .
C18 C23 1.406(9) .
C19 C20 1.386(12) .
C19 H19 0.9300 .
C20 C21 1.364(12) .
C20 H20 0.9300 .
C21 C22 1.368(12) .
C21 H21 0.9300 .
C22 C23 1.380(10) .
C22 H22 0.9300 .
C23 O9 1.345(8) .
C24 O9 1.422(8) .
C24 C25 1.535(10) .
C24 H24A 0.9700 .
C24 H24B 0.9700 .
C25 N1 1.464(8) .
C32 H32A 0.9600 .
C32 H32B 0.9600 .
C32 H32C 0.9600 .
C33 O12 1.129(12) .
C33 N2 1.293(12) .
C33 H33 0.9580 .
C36 O15 1.182(13) .
C36 N3 1.334(13) .
C36 H36 0.9300 .
C37 N3 1.422(12) .
C37 H37A 0.9600 .
C37 H37B 0.9600 .
C37 H37C 0.9600 .
C38 N3 1.438(14) .
C38 H38A 0.9600 .
C38 H38B 0.9600 .
C38 H38C 0.9600 .
C34A N2 1.441(14) .
C34A H34A 0.9507 .
C34A H34B 0.9668 .
C34A H34C 0.9566 .
C35A N2 1.465(14) .
C35A H35A 0.9537 .
C35A H35B 0.9699 .
C35A H35C 0.9658 .
C34B N2 1.484(14) .
C34B H34D 0.9619 .
C34B H34E 0.9734 .
C34B H34F 0.9552 .
C35B N2 1.397(15) .
C35B H35D 0.9540 .
C35B H35E 0.9647 .
C35B H35F 0.9575 .
N1 S1 1.604(5) .
N1 H1 0.8600 .
O7 Gd1 2.474(4) 4_575
O8 Gd1 2.411(5) 4_575
O10 S1 1.431(5) .
O11 S1 1.422(5) .
O13 H2W 0.8568 .
O13 H1W 0.8506 .
O14 H3W 0.8485 .
O14 H4W 0.8480 .
